data_4102803
loop_
_publ_author_name
'Matthew D. Shoulders'
'Frank W. Kotch'
'Amit Choudhary'
'Ilia A. Guzei'
'Ronald T. Raines'

_publ_contact_author_address
;
Department of Chemistry
University of Wisconsin-Madison
1101 University Ave
Madison, WI  53706
USA
;
_publ_contact_author_email iguzei@chem.wisc.edu
_publ_contact_author_fax 608-262-0381
_publ_contact_author_name
;
Guzei, Ilia A. 
;
_publ_contact_author_phone 608-263-4694
_publ_section_title
;
 The Aberrance of the 4S Diastereomer of 4-Hydroxyproline
;
_journal_name_full 'Journal of the American Chemical Society'
_journal_page_first 10857
_journal_page_last 10865
_journal_paper_doi 10.1021/ja103082y
_journal_volume 132
_journal_year 2010
_chemical_absolute_configuration syn
_chemical_formula_moiety 'C8 H13 N O4'
_chemical_formula_sum 'C8 H13 N O4'
_chemical_formula_weight 187.19
_chemical_name_systematic
; 
 ? 
;
_space_group_IT_number 19
_symmetry_cell_setting orthorhombic
_symmetry_Int_Tables_number 19
_symmetry_space_group_name_Hall 'P 2ac 2ab'
_symmetry_space_group_name_H-M 'P 21 21 21'
_atom_sites_solution_hydrogens geom
_atom_sites_solution_primary direct
_atom_sites_solution_secondary difmap
_audit_creation_method
;
manual editing of the CIF file 
created by SHELXTL Ver. 6.10
and processed with modiCIfer-03272007. 
;
_cell_angle_alpha 90.00
_cell_angle_beta 90.00
_cell_angle_gamma 90.00
_cell_formula_units_Z 4
_cell_length_a 7.5448(2)
_cell_length_b 10.5798(4)
_cell_length_c 11.1164(4)
_cell_measurement_reflns_used 2361
_cell_measurement_temperature 100(2)
_cell_measurement_theta_max 69.0136
_cell_measurement_theta_min 5.7733
_cell_volume 887.34(5)
_computing_cell_refinement 'SAINT Ver. 7.24A (Bruker-AXS, 2007)'
_computing_data_collection 'APEX2 Ver. 2.1-4 (Bruker-AXS, 2007)'
_computing_data_reduction 'SAINT Ver. 7.24A'
_computing_molecular_graphics SHELXTL
_computing_publication_material SHELXTL
_computing_structure_refinement SHELXTL
_computing_structure_solution 'SHELXTL (Sheldrick, 2008)'
_diffrn_ambient_temperature 100(2)
_diffrn_measured_fraction_theta_full 0.984
_diffrn_measured_fraction_theta_max 0.984
_diffrn_measurement_device_type 'Bruker SMART APEX2 area detector'
_diffrn_measurement_method '0.50\% \w and 0.5 \% \f scans'
_diffrn_radiation_monochromator graphite
_diffrn_radiation_source 'fine-focus sealed tube'
_diffrn_radiation_type Cu-K\a
_diffrn_radiation_wavelength 1.54178
_diffrn_reflns_av_R_equivalents 0.0275
_diffrn_reflns_av_sigmaI/netI 0.0286
_diffrn_reflns_limit_h_max 9
_diffrn_reflns_limit_h_min -9
_diffrn_reflns_limit_k_max 12
_diffrn_reflns_limit_k_min -12
_diffrn_reflns_limit_l_max 13
_diffrn_reflns_limit_l_min -13
_diffrn_reflns_number 1645
_diffrn_reflns_theta_full 70.07
_diffrn_reflns_theta_max 70.07
_diffrn_reflns_theta_min 5.77
_exptl_absorpt_coefficient_mu 0.954
_exptl_absorpt_correction_T_max 0.9106
_exptl_absorpt_correction_T_min 0.6789
_exptl_absorpt_correction_type multi-scan
_exptl_absorpt_process_details
;
SADABS  (Bruker-AXS, 2007)
;
_exptl_crystal_colour colourless
_exptl_crystal_density_diffrn 1.401
_exptl_crystal_density_method 'not measured'
_exptl_crystal_description block
_exptl_crystal_F_000 400
_exptl_crystal_size_max 0.44
_exptl_crystal_size_mid 0.11
_exptl_crystal_size_min 0.10
_refine_diff_density_max 0.146
_refine_diff_density_min -0.224
_refine_diff_density_rms 0.043
_refine_ls_abs_structure_details 'Flack H D (1983), Acta Cryst. A39, 876-881'
_refine_ls_abs_structure_Flack 0.0(4)
_refine_ls_extinction_method none
_refine_ls_goodness_of_fit_ref 1.107
_refine_ls_hydrogen_treatment constr
_refine_ls_matrix_type full
_refine_ls_number_parameters 121
_refine_ls_number_reflns 984
_refine_ls_number_restraints 0
_refine_ls_restrained_S_all 1.107
_refine_ls_R_factor_all 0.0411
_refine_ls_R_factor_gt 0.0381
_refine_ls_shift/su_max 0.000
_refine_ls_shift/su_mean 0.000
_refine_ls_structure_factor_coef Fsqd
_refine_ls_weighting_details 'calc w=1/[\s^2^(Fo^2^)+(0.0684P)^2^+0.0524P] where P=(Fo^2^+2Fc^2^)/3'
_refine_ls_weighting_scheme calc
_refine_ls_wR_factor_gt 0.1003
_refine_ls_wR_factor_ref 0.1022
_reflns_number_gt 916
_reflns_number_total 984
_reflns_threshold_expression I>2\s(I)
_cod_data_source_file ja103082y_si_002.cif
_cod_data_source_block raines27
_cod_original_sg_symbol_Hall 'P 2ac 2ab   '
_cod_original_sg_symbol_H-M 'P 21 21 21 '
_cod_database_code 4102803

loop_
_symmetry_equiv_pos_as_xyz
'x, y, z'
'-x+1/2, -y, z+1/2'
'-x, y+1/2, -z+1/2'
'x+1/2, -y+1/2, -z'

loop_
_atom_site_label
_atom_site_type_symbol
_atom_site_fract_x
_atom_site_fract_y
_atom_site_fract_z
_atom_site_U_iso_or_equiv
_atom_site_adp_type
_atom_site_occupancy
_atom_site_symmetry_multiplicity
_atom_site_calc_flag
_atom_site_refinement_flags
O1 O 0.4182(2) 0.34732(15) 0.57330(16) 0.0423(4) Uani 1 1 d .
O2 O 0.6489(2) 0.48094(17) 0.58008(17) 0.0446(5) Uani 1 1 d .
O3 O 0.6797(2) 0.27658(16) 0.81309(18) 0.0417(4) Uani 1 1 d .
H3A H 0.7866 0.2987 0.8102 0.063 Uiso 1 1 calc R
O4 O 0.0384(2) 0.31924(17) 0.82432(17) 0.0443(5) Uani 1 1 d .
N1 N 0.3101(3) 0.40010(18) 0.79793(19) 0.0373(5) Uani 1 1 d .
C1 C 0.4416(3) 0.4848(2) 0.7436(2) 0.0385(5) Uani 1 1 d .
H1A H 0.3875 0.5701 0.7310 0.046 Uiso 1 1 calc R
C2 C 0.5819(3) 0.4929(2) 0.8425(2) 0.0387(6) Uani 1 1 d .
H2A H 0.5476 0.5548 0.9051 0.046 Uiso 1 1 calc R
H2B H 0.6988 0.5169 0.8090 0.046 Uiso 1 1 calc R
C3 C 0.5854(3) 0.3582(2) 0.8931(2) 0.0391(6) Uani 1 1 d .
H3B H 0.6356 0.3556 0.9764 0.047 Uiso 1 1 calc R
C4 C 0.3900(3) 0.3186(2) 0.8910(2) 0.0378(6) Uani 1 1 d .
H4A H 0.3778 0.2282 0.8695 0.045 Uiso 1 1 calc R
H4B H 0.3336 0.3331 0.9702 0.045 Uiso 1 1 calc R
C5 C 0.1358(3) 0.3956(2) 0.7718(2) 0.0385(5) Uani 1 1 d .
C6 C 0.0681(3) 0.4860(2) 0.6782(2) 0.0409(6) Uani 1 1 d .
H6A H -0.0602 0.4752 0.6692 0.061 Uiso 1 1 calc R
H6B H 0.1266 0.4687 0.6012 0.061 Uiso 1 1 calc R
H6C H 0.0938 0.5729 0.7033 0.061 Uiso 1 1 calc R
C7 C 0.5173(3) 0.4372(2) 0.6258(2) 0.0389(6) Uani 1 1 d .
C8 C 0.4777(4) 0.3081(3) 0.4556(3) 0.0492(7) Uani 1 1 d .
H8A H 0.3949 0.2457 0.4227 0.074 Uiso 1 1 calc R
H8B H 0.5959 0.2703 0.4621 0.074 Uiso 1 1 calc R
H8C H 0.4829 0.3817 0.4021 0.074 Uiso 1 1 calc R

loop_
_atom_site_aniso_label
_atom_site_aniso_U_11
_atom_site_aniso_U_22
_atom_site_aniso_U_33
_atom_site_aniso_U_23
_atom_site_aniso_U_13
_atom_site_aniso_U_12
O1 0.0315(8) 0.0418(9) 0.0538(9) -0.0035(8) 0.0023(8) -0.0024(8)
O2 0.0304(9) 0.0458(9) 0.0577(10) 0.0023(8) 0.0034(8) -0.0039(8)
O3 0.0237(8) 0.0369(8) 0.0646(11) -0.0015(8) 0.0014(8) 0.0025(7)
O4 0.0259(8) 0.0413(9) 0.0657(11) 0.0034(9) -0.0003(8) -0.0038(8)
N1 0.0248(9) 0.0349(10) 0.0521(12) 0.0021(9) 0.0021(8) -0.0004(8)
C1 0.0240(10) 0.0340(11) 0.0575(14) 0.0008(11) 0.0006(10) -0.0012(10)
C2 0.0248(11) 0.0367(12) 0.0546(13) -0.0011(10) -0.0005(10) -0.0013(10)
C3 0.0276(11) 0.0352(12) 0.0545(15) -0.0007(10) 0.0011(11) 0.0014(10)
C4 0.0280(11) 0.0367(11) 0.0488(13) 0.0018(10) 0.0006(10) 0.0017(10)
C5 0.0259(10) 0.0365(12) 0.0531(13) -0.0051(10) 0.0016(10) 0.0008(10)
C6 0.0269(11) 0.0384(12) 0.0573(14) 0.0000(11) -0.0012(10) 0.0020(11)
C7 0.0257(11) 0.0345(11) 0.0563(14) 0.0032(11) -0.0043(10) -0.0011(10)
C8 0.0397(13) 0.0538(15) 0.0540(15) -0.0080(12) 0.0011(12) -0.0019(13)

loop_
_atom_type_symbol
_atom_type_description
_atom_type_scat_dispersion_real
_atom_type_scat_dispersion_imag
_atom_type_scat_source
C C 0.0181 0.0091 'International Tables Vol C Tables 4.2.6.8 and 6.1.1.4'
H H 0.0000 0.0000 'International Tables Vol C Tables 4.2.6.8 and 6.1.1.4'
N N 0.0311 0.0180 'International Tables Vol C Tables 4.2.6.8 and 6.1.1.4'
O O 0.0492 0.0322 'International Tables Vol C Tables 4.2.6.8 and 6.1.1.4'

loop_
_geom_angle_atom_site_label_1
_geom_angle_atom_site_label_2
_geom_angle_atom_site_label_3
_geom_angle
_geom_angle_publ_flag
C7 O1 C8 115.1(2) yes
C3 O3 H3A 109.5 ?
C5 N1 C1 126.4(2) ?
C5 N1 C4 121.9(2) ?
C1 N1 C4 111.68(18) ?
N1 C1 C7 114.04(19) ?
N1 C1 C2 101.95(19) ?
C7 C1 C2 112.24(18) ?
N1 C1 H1A 109.4 ?
C7 C1 H1A 109.4 ?
C2 C1 H1A 109.4 ?
C1 C2 C3 102.93(18) ?
C1 C2 H2A 111.2 ?
C3 C2 H2A 111.2 ?
C1 C2 H2B 111.2 ?
C3 C2 H2B 111.2 ?
H2A C2 H2B 109.1 ?
O3 C3 C4 107.71(19) ?
O3 C3 C2 109.9(2) ?
C4 C3 C2 103.4(2) ?
O3 C3 H3B 111.8 ?
C4 C3 H3B 111.8 ?
C2 C3 H3B 111.8 ?
N1 C4 C3 104.1(2) ?
N1 C4 H4A 110.9 ?
C3 C4 H4A 110.9 ?
N1 C4 H4B 110.9 ?
C3 C4 H4B 110.9 ?
H4A C4 H4B 108.9 ?
O4 C5 N1 120.0(2) ?
O4 C5 C6 122.7(2) ?
N1 C5 C6 117.3(2) ?
C5 C6 H6A 109.5 ?
C5 C6 H6B 109.5 ?
H6A C6 H6B 109.5 ?
C5 C6 H6C 109.5 ?
H6A C6 H6C 109.5 ?
H6B C6 H6C 109.5 ?
O2 C7 O1 123.1(2) ?
O2 C7 C1 123.1(2) ?
O1 C7 C1 113.6(2) ?
O1 C8 H8A 109.5 ?
O1 C8 H8B 109.5 ?
H8A C8 H8B 109.5 ?
O1 C8 H8C 109.5 ?
H8A C8 H8C 109.5 ?
H8B C8 H8C 109.5 ?

loop_
_geom_bond_atom_site_label_1
_geom_bond_atom_site_label_2
_geom_bond_distance
_geom_bond_publ_flag
O1 C7 1.343(3) yes
O1 C8 1.444(3) yes
O2 C7 1.208(3) yes
O3 C3 1.429(3) yes
O3 H3A 0.8400 ?
O4 C5 1.238(3) yes
N1 C5 1.348(3) ?
N1 C1 1.466(3) ?
N1 C4 1.476(3) ?
C1 C7 1.515(4) ?
C1 C2 1.528(3) ?
C1 H1A 1.0000 ?
C2 C3 1.533(3) ?
C2 H2A 0.9900 ?
C2 H2B 0.9900 ?
C3 C4 1.533(3) ?
C3 H3B 1.0000 ?
C4 H4A 0.9900 ?
C4 H4B 0.9900 ?
C5 C6 1.502(3) ?
C6 H6A 0.9800 ?
C6 H6B 0.9800 ?
C6 H6C 0.9800 ?
C8 H8A 0.9800 ?
C8 H8B 0.9800 ?
C8 H8C 0.9800 ?

loop_
_geom_hbond_atom_site_label_D
_geom_hbond_atom_site_label_H
_geom_hbond_atom_site_label_A
_geom_hbond_distance_DH
_geom_hbond_distance_HA
_geom_hbond_distance_DA
_geom_hbond_angle_DHA
_geom_hbond_site_symmetry_A
O3 H3A O4 0.84 1.92 2.746(2) 168.2 1_655

loop_
_geom_torsion_atom_site_label_1
_geom_torsion_atom_site_label_2
_geom_torsion_atom_site_label_3
_geom_torsion_atom_site_label_4
_geom_torsion
C5 N1 C1 C7 -84.4(3)
C4 N1 C1 C7 97.2(2)
C5 N1 C1 C2 154.4(2)
C4 N1 C1 C2 -24.0(2)
N1 C1 C2 C3 37.7(2)
C7 C1 C2 C3 -84.7(2)
C1 C2 C3 O3 76.6(2)
C1 C2 C3 C4 -38.2(2)
C5 N1 C4 C3 -178.1(2)
C1 N1 C4 C3 0.3(3)
O3 C3 C4 N1 -92.8(2)
C2 C3 C4 N1 23.6(2)
C1 N1 C5 O4 180.0(2)
C4 N1 C5 O4 -1.9(4)
C1 N1 C5 C6 -0.1(4)
C4 N1 C5 C6 178.0(2)
C8 O1 C7 O2 -1.4(3)
C8 O1 C7 C1 174.5(2)
N1 C1 C7 O2 -165.6(2)
C2 C1 C7 O2 -50.3(3)
N1 C1 C7 O1 18.5(3)
C2 C1 C7 O1 133.8(2)
